data_2218071
loop_
_publ_author_name
'Wang, Min'
'Zhou, Hong-Bo'
'Chen, You-Cun'

_publ_section_title
;
 A charge-transfer salt, 3,5-dimethyl-1-(4-nitrobenzyl)pyridinium
 7,7,8,8-tetracyanoquinodimethane
;
_journal_coeditor_code CF2189
_journal_issue 5
_journal_name_full 'Acta Crystallographica Section E'
_journal_page_first o798
_journal_paper_doi 10.1107/S1600536808008258
_journal_volume 64
_journal_year 2008
_chemical_formula_iupac 'C14 H15 N2 O2 + , C12 H4 N4 -'
_chemical_formula_moiety 'C14 H15 N2 O2 + , C12 H4 N4 -'
_chemical_formula_sum 'C26 H19 N6 O2'
_chemical_formula_weight 447.47
_chemical_name_systematic
;
3,5-dimethyl-1-(4-nitrobenzyl)pyridinium
7,7,8,8-tetracyanoquinodimethane
;
_space_group_IT_number 2
_symmetry_cell_setting triclinic
_symmetry_space_group_name_Hall '-P 1'
_symmetry_space_group_name_H-M 'P -1'
_atom_sites_solution_hydrogens geom
_atom_sites_solution_primary direct
_atom_sites_solution_secondary difmap
_audit_creation_method SHELXL97
_cell_angle_alpha 76.194(3)
_cell_angle_beta 75.951(3)
_cell_angle_gamma 86.933(3)
_cell_formula_units_Z 2
_cell_length_a 8.098(2)
_cell_length_b 9.137(2)
_cell_length_c 16.542(4)
_cell_measurement_reflns_used 3033
_cell_measurement_temperature 293(2)
_cell_measurement_theta_max 27.87
_cell_measurement_theta_min 2.30
_cell_volume 1153.0(5)
_computing_cell_refinement 'SAINT-Plus (Bruker, 2000)'
_computing_data_collection 'SMART (Bruker, 2000)'
_computing_data_reduction 'SAINT-Plus (Bruker, 2000)'
_computing_molecular_graphics 'SHELXTL (Sheldrick, 2008)'
_computing_publication_material 'SHELXTL (Sheldrick, 2008)'
_computing_structure_refinement 'SHELXL97 (Sheldrick, 2008)'
_computing_structure_solution 'SHELXS97 (Sheldrick, 2008)'
_diffrn_ambient_temperature 293(2)
_diffrn_measured_fraction_theta_full 0.979
_diffrn_measured_fraction_theta_max 0.979
_diffrn_measurement_device_type 'Bruker SMART APEX CCD'
_diffrn_measurement_method '\f and \w'
_diffrn_radiation_monochromator graphite
_diffrn_radiation_source 'sealed tube'
_diffrn_radiation_type MoK\a
_diffrn_radiation_wavelength 0.71073
_diffrn_reflns_av_R_equivalents 0.0180
_diffrn_reflns_av_sigmaI/netI 0.0343
_diffrn_reflns_limit_h_max 9
_diffrn_reflns_limit_h_min -9
_diffrn_reflns_limit_k_max 10
_diffrn_reflns_limit_k_min -10
_diffrn_reflns_limit_l_max 16
_diffrn_reflns_limit_l_min -19
_diffrn_reflns_number 5765
_diffrn_reflns_theta_full 25.05
_diffrn_reflns_theta_max 25.05
_diffrn_reflns_theta_min 2.30
_exptl_absorpt_coefficient_mu 0.086
_exptl_absorpt_correction_T_max 0.992
_exptl_absorpt_correction_T_min 0.985
_exptl_absorpt_correction_type multi-scan
_exptl_absorpt_process_details '(SADABS; Bruker, 2000)'
_exptl_crystal_colour purple
_exptl_crystal_density_diffrn 1.289
_exptl_crystal_density_method 'not measured'
_exptl_crystal_description pillar
_exptl_crystal_F_000 466
_exptl_crystal_size_max 0.18
_exptl_crystal_size_mid 0.12
_exptl_crystal_size_min 0.10
_refine_diff_density_max 0.146
_refine_diff_density_min -0.204
_refine_ls_extinction_method none
_refine_ls_goodness_of_fit_ref 1.002
_refine_ls_hydrogen_treatment constr
_refine_ls_matrix_type full
_refine_ls_number_parameters 309
_refine_ls_number_reflns 3998
_refine_ls_number_restraints 0
_refine_ls_restrained_S_all 1.002
_refine_ls_R_factor_all 0.0542
_refine_ls_R_factor_gt 0.0456
_refine_ls_shift/su_max 0.000
_refine_ls_shift/su_mean 0.000
_refine_ls_structure_factor_coef Fsqd
_refine_ls_weighting_details 'calc w = 1/[\s^2^(Fo^2^)+(0.0904P)^2^+0.1284P] where P=(Fo^2^+2Fc^2^)/3'
_refine_ls_weighting_scheme calc
_refine_ls_wR_factor_gt 0.1363
_refine_ls_wR_factor_ref 0.1439
_reflns_number_gt 3255
_reflns_number_total 3998
_reflns_threshold_expression I>2\s(I)
_cod_data_source_file cf2189.cif
_cod_data_source_block I
_cod_database_code 2218071
_cod_database_fobs_code 2218071

loop_
_symmetry_equiv_pos_as_xyz
'x, y, z'
'-x, -y, -z'

loop_
_atom_site_type_symbol
_atom_site_label
_atom_site_fract_x
_atom_site_fract_y
_atom_site_fract_z
_atom_site_U_iso_or_equiv
_atom_site_adp_type
_atom_site_calc_flag
_atom_site_refinement_flags
_atom_site_occupancy
C C1 0.3034(2) -0.11674(18) 0.07248(10) 0.0532(4) Uani d . 1
C C2 0.1837(3) -0.0094(3) 0.06055(17) 0.0920(8) Uani d . 1
H H2 0.0998 -0.0228 0.0332 0.110 Uiso calc R 1
C C3 0.1875(3) 0.1190(3) 0.08930(16) 0.0863(7) Uani d . 1
H H3 0.1066 0.1934 0.0805 0.104 Uiso calc R 1
C C4 0.30938(19) 0.13943(17) 0.13103(9) 0.0464(4) Uani d . 1
C C5 0.4274(2) 0.02782(18) 0.14337(11) 0.0557(4) Uani d . 1
H H5 0.5097 0.0392 0.1721 0.067 Uiso calc R 1
C C6 0.4257(2) -0.10127(18) 0.11367(11) 0.0579(4) Uani d . 1
H H6 0.5067 -0.1761 0.1217 0.069 Uiso calc R 1
C C7 0.3015(2) 0.28325(18) 0.16136(11) 0.0513(4) Uani d . 1
H H7A 0.3025 0.3681 0.1131 0.062 Uiso calc R 1
H H7B 0.1946 0.2855 0.2031 0.062 Uiso calc R 1
C C8 0.5758(2) 0.39025(17) 0.15325(10) 0.0506(4) Uani d . 1
H H8 0.5780 0.4366 0.0964 0.061 Uiso calc R 1
C C9 0.7086(2) 0.41397(18) 0.18741(10) 0.0535(4) Uani d . 1
C C10 0.6996(2) 0.34162(18) 0.27232(11) 0.0545(4) Uani d . 1
H H10 0.7867 0.3563 0.2973 0.065 Uiso calc R 1
C C11 0.5642(2) 0.24809(17) 0.32079(10) 0.0502(4) Uani d . 1
C C12 0.4356(2) 0.23031(17) 0.28237(9) 0.0481(4) Uani d . 1
H H12 0.3430 0.1686 0.3134 0.058 Uiso calc R 1
C C13 0.8551(3) 0.5148(3) 0.13244(14) 0.0805(6) Uani d . 1
H H13A 0.8947 0.4865 0.0787 0.121 Uiso calc R 1
H H13B 0.9460 0.5045 0.1613 0.121 Uiso calc R 1
H H13C 0.8178 0.6177 0.1223 0.121 Uiso calc R 1
C C14 0.5536(3) 0.1662(2) 0.41234(11) 0.0665(5) Uani d . 1
H H14A 0.6636 0.1660 0.4245 0.100 Uiso calc R 1
H H14B 0.5168 0.0643 0.4210 0.100 Uiso calc R 1
H H14C 0.4735 0.2161 0.4499 0.100 Uiso calc R 1
C C15 0.8272(2) 0.8781(2) 0.25321(12) 0.0631(5) Uani d . 1
C C16 0.9551(2) 1.0193(2) 0.32804(11) 0.0566(4) Uani d . 1
C C17 0.8784(2) 0.88381(18) 0.32838(10) 0.0539(4) Uani d . 1
C C18 0.8522(2) 0.76197(17) 0.40146(10) 0.0497(4) Uani d . 1
C C19 0.9004(2) 0.77045(17) 0.47720(10) 0.0506(4) Uani d . 1
H H19 0.9526 0.8578 0.4785 0.061 Uiso calc R 1
C C20 0.8724(2) 0.65455(17) 0.54774(10) 0.0502(4) Uani d . 1
H H20 0.9058 0.6646 0.5961 0.060 Uiso calc R 1
C C21 0.7936(2) 0.51845(17) 0.54952(10) 0.0502(4) Uani d . 1
C C22 0.7464(2) 0.50974(18) 0.47347(11) 0.0588(4) Uani d . 1
H H22 0.6953 0.4221 0.4718 0.071 Uiso calc R 1
C C23 0.7742(2) 0.62636(19) 0.40311(11) 0.0581(4) Uani d . 1
H H23 0.7409 0.6166 0.3547 0.070 Uiso calc R 1
C C24 0.7631(2) 0.39860(18) 0.62288(10) 0.0553(4) Uani d . 1
C C25 0.7996(2) 0.41186(19) 0.70048(11) 0.0583(4) Uani d . 1
C C26 0.6899(3) 0.2598(2) 0.62445(11) 0.0639(5) Uani d . 1
N N1 0.3014(2) -0.25176(18) 0.03913(9) 0.0650(4) Uani d . 1
N N2 0.44324(16) 0.30155(13) 0.20044(8) 0.0456(3) Uani d . 1
N N3 0.7848(3) 0.8728(2) 0.19242(12) 0.0903(6) Uani d . 1
N N4 1.0142(2) 1.12948(19) 0.33055(11) 0.0752(5) Uani d . 1
N N5 0.8270(3) 0.4254(2) 0.76315(10) 0.0802(5) Uani d . 1
N N6 0.6314(3) 0.1475(2) 0.62508(12) 0.0907(6) Uani d . 1
O O1 0.1827(2) -0.2699(2) 0.00906(11) 0.0984(5) Uani d . 1
O O2 0.4200(2) -0.33952(15) 0.04148(8) 0.0797(4) Uani d . 1

loop_
_atom_site_aniso_label
_atom_site_aniso_U_11
_atom_site_aniso_U_22
_atom_site_aniso_U_33
_atom_site_aniso_U_12
_atom_site_aniso_U_13
_atom_site_aniso_U_23
C1 0.0619(10) 0.0509(9) 0.0478(9) -0.0093(7) -0.0113(7) -0.0133(7)
C2 0.0824(14) 0.1014(16) 0.134(2) 0.0240(12) -0.0685(14) -0.0698(15)
C3 0.0792(14) 0.0869(14) 0.1301(19) 0.0341(11) -0.0692(14) -0.0587(14)
C4 0.0492(8) 0.0473(8) 0.0439(8) -0.0011(6) -0.0155(6) -0.0082(6)
C5 0.0644(10) 0.0535(9) 0.0587(10) 0.0069(7) -0.0338(8) -0.0135(7)
C6 0.0739(11) 0.0473(9) 0.0563(10) 0.0070(8) -0.0274(8) -0.0089(7)
C7 0.0539(9) 0.0485(8) 0.0569(9) 0.0028(7) -0.0238(7) -0.0125(7)
C8 0.0615(10) 0.0445(8) 0.0447(8) -0.0022(7) -0.0143(7) -0.0058(6)
C9 0.0573(10) 0.0478(8) 0.0572(9) -0.0040(7) -0.0146(8) -0.0135(7)
C10 0.0587(10) 0.0546(9) 0.0595(10) 0.0006(7) -0.0241(8) -0.0207(7)
C11 0.0617(10) 0.0477(8) 0.0453(8) 0.0049(7) -0.0169(7) -0.0156(7)
C12 0.0552(9) 0.0449(8) 0.0443(8) -0.0021(6) -0.0115(7) -0.0107(6)
C13 0.0729(13) 0.0809(14) 0.0830(14) -0.0252(11) -0.0143(11) -0.0090(11)
C14 0.0828(13) 0.0734(12) 0.0456(9) -0.0002(9) -0.0220(9) -0.0113(8)
C15 0.0654(11) 0.0626(11) 0.0613(11) 0.0035(8) -0.0258(9) -0.0042(8)
C16 0.0548(10) 0.0537(10) 0.0570(10) 0.0021(8) -0.0132(8) -0.0051(7)
C17 0.0556(9) 0.0501(9) 0.0559(9) 0.0043(7) -0.0179(7) -0.0083(7)
C18 0.0522(9) 0.0460(8) 0.0529(9) 0.0062(7) -0.0153(7) -0.0140(7)
C19 0.0545(9) 0.0458(8) 0.0553(9) 0.0005(7) -0.0146(7) -0.0176(7)
C20 0.0570(9) 0.0498(8) 0.0484(9) 0.0045(7) -0.0149(7) -0.0186(7)
C21 0.0578(9) 0.0460(8) 0.0496(9) 0.0056(7) -0.0141(7) -0.0161(7)
C22 0.0759(11) 0.0463(9) 0.0603(10) -0.0065(8) -0.0261(8) -0.0129(7)
C23 0.0762(11) 0.0518(9) 0.0544(9) 0.0000(8) -0.0294(8) -0.0137(7)
C24 0.0677(10) 0.0481(9) 0.0509(9) 0.0010(7) -0.0141(8) -0.0130(7)
C25 0.0734(11) 0.0492(9) 0.0490(10) 0.0027(8) -0.0104(8) -0.0097(7)
C26 0.0795(12) 0.0543(10) 0.0566(10) -0.0027(9) -0.0187(9) -0.0071(8)
N1 0.0819(11) 0.0605(9) 0.0519(8) -0.0165(8) -0.0075(7) -0.0163(7)
N2 0.0523(7) 0.0422(6) 0.0459(7) 0.0010(5) -0.0171(6) -0.0121(5)
N3 0.0981(14) 0.1037(14) 0.0760(12) 0.0055(11) -0.0442(11) -0.0116(10)
N4 0.0802(11) 0.0611(10) 0.0811(11) -0.0123(8) -0.0199(9) -0.0071(8)
N5 0.1159(15) 0.0736(11) 0.0536(9) 0.0017(10) -0.0239(9) -0.0160(8)
N6 0.1217(16) 0.0631(11) 0.0885(13) -0.0249(10) -0.0333(11) -0.0059(9)
O1 0.0935(11) 0.1097(12) 0.1151(13) -0.0195(9) -0.0270(9) -0.0635(10)
O2 0.1179(12) 0.0539(7) 0.0688(8) 0.0086(8) -0.0227(8) -0.0187(6)

loop_
_atom_type_symbol
_atom_type_description
_atom_type_scat_dispersion_real
_atom_type_scat_dispersion_imag
_atom_type_scat_source
C C 0.0033 0.0016 'International Tables Vol C Tables 4.2.6.8 and 6.1.1.4'
H H 0.0000 0.0000 'International Tables Vol C Tables 4.2.6.8 and 6.1.1.4'
N N 0.0061 0.0033 'International Tables Vol C Tables 4.2.6.8 and 6.1.1.4'
O O 0.0106 0.0060 'International Tables Vol C Tables 4.2.6.8 and 6.1.1.4'

loop_
_geom_angle_atom_site_label_1
_geom_angle_atom_site_label_2
_geom_angle_atom_site_label_3
_geom_angle
C2 C1 C6 121.58(16)
C2 C1 N1 118.90(16)
C6 C1 N1 119.51(16)
C1 C2 C3 119.27(16)
C1 C2 H2 120.4
C3 C2 H2 120.4
C2 C3 C4 121.06(17)
C2 C3 H3 119.5
C4 C3 H3 119.5
C5 C4 C3 118.37(15)
C5 C4 C7 124.51(13)
C3 C4 C7 117.11(14)
C4 C5 C6 120.97(14)
C4 C5 H5 119.5
C6 C5 H5 119.5
C1 C6 C5 118.74(15)
C1 C6 H6 120.6
C5 C6 H6 120.6
N2 C7 C4 113.85(12)
N2 C7 H7A 108.8
C4 C7 H7A 108.8
N2 C7 H7B 108.8
C4 C7 H7B 108.8
H7A C7 H7B 107.7
N2 C8 C9 121.24(14)
N2 C8 H8 119.4
C9 C8 H8 119.4
C8 C9 C10 117.15(15)
C8 C9 C13 119.71(16)
C10 C9 C13 123.14(16)
C11 C10 C9 121.71(14)
C11 C10 H10 119.1
C9 C10 H10 119.1
C12 C11 C10 117.85(14)
C12 C11 C14 119.55(15)
C10 C11 C14 122.60(15)
N2 C12 C11 120.51(14)
N2 C12 H12 119.7
C11 C12 H12 119.7
C9 C13 H13A 109.5
C9 C13 H13B 109.5
H13A C13 H13B 109.5
C9 C13 H13C 109.5
H13A C13 H13C 109.5
H13B C13 H13C 109.5
C11 C14 H14A 109.5
C11 C14 H14B 109.5
H14A C14 H14B 109.5
C11 C14 H14C 109.5
H14A C14 H14C 109.5
H14B C14 H14C 109.5
N3 C15 C17 179.6(2)
N4 C16 C17 177.63(19)
C16 C17 C15 116.70(15)
C16 C17 C18 120.87(14)
C15 C17 C18 122.42(15)
C23 C18 C17 121.56(14)
C23 C18 C19 116.56(14)
C17 C18 C19 121.88(14)
C20 C19 C18 121.80(14)
C20 C19 H19 119.1
C18 C19 H19 119.1
C19 C20 C21 121.66(14)
C19 C20 H20 119.2
C21 C20 H20 119.2
C24 C21 C20 121.76(14)
C24 C21 C22 121.76(14)
C20 C21 C22 116.48(14)
C23 C22 C21 121.60(15)
C23 C22 H22 119.2
C21 C22 H22 119.2
C22 C23 C18 121.90(15)
C22 C23 H23 119.1
C18 C23 H23 119.1
C21 C24 C25 121.48(14)
C21 C24 C26 122.28(14)
C25 C24 C26 116.22(15)
N5 C25 C24 178.50(19)
N6 C26 C24 179.5(2)
O1 N1 O2 122.89(16)
O1 N1 C1 118.57(17)
O2 N1 C1 118.52(15)
C8 N2 C12 121.53(13)
C8 N2 C7 119.09(12)
C12 N2 C7 119.38(13)

loop_
_geom_bond_atom_site_label_1
_geom_bond_atom_site_label_2
_geom_bond_distance
C1 C2 1.356(3)
C1 C6 1.362(2)
C1 N1 1.469(2)
C2 C3 1.372(3)
C2 H2 0.930
C3 C4 1.377(2)
C3 H3 0.930
C4 C5 1.373(2)
C4 C7 1.508(2)
C5 C6 1.384(2)
C5 H5 0.930
C6 H6 0.930
C7 N2 1.4818(19)
C7 H7A 0.970
C7 H7B 0.970
C8 N2 1.343(2)
C8 C9 1.379(2)
C8 H8 0.930
C9 C10 1.388(2)
C9 C13 1.509(2)
C10 C11 1.386(2)
C10 H10 0.930
C11 C12 1.379(2)
C11 C14 1.505(2)
C12 N2 1.3442(19)
C12 H12 0.930
C13 H13A 0.960
C13 H13B 0.960
C13 H13C 0.960
C14 H14A 0.960
C14 H14B 0.960
C14 H14C 0.960
C15 N3 1.151(2)
C15 C17 1.416(2)
C16 N4 1.151(2)
C16 C17 1.413(2)
C17 C18 1.416(2)
C18 C23 1.412(2)
C18 C19 1.419(2)
C19 C20 1.357(2)
C19 H19 0.930
C20 C21 1.419(2)
C20 H20 0.930
C21 C24 1.408(2)
C21 C22 1.421(2)
C22 C23 1.359(2)
C22 H22 0.930
C23 H23 0.930
C24 C25 1.418(2)
C24 C26 1.420(3)
C25 N5 1.147(2)
C26 N6 1.150(2)
N1 O1 1.220(2)
N1 O2 1.220(2)

loop_
_geom_hbond_atom_site_label_D
_geom_hbond_atom_site_label_H
_geom_hbond_atom_site_label_A
_geom_hbond_site_symmetry_A
_geom_hbond_distance_DH
_geom_hbond_distance_HA
_geom_hbond_distance_DA
_geom_hbond_angle_DHA
C5 H5 N2 1_555 0.93 2.56 2.895(2) 102
C7 H7B N4 1_445 0.97 2.43 3.245(3) 141
C8 H8 O2 1_565 0.93 2.46 3.119(2) 128

loop_
_geom_torsion_atom_site_label_1
_geom_torsion_atom_site_label_2
_geom_torsion_atom_site_label_3
_geom_torsion_atom_site_label_4
_geom_torsion
C6 C1 C2 C3 1.1(4)
N1 C1 C2 C3 -178.1(2)
C1 C2 C3 C4 -0.9(4)
C2 C3 C4 C5 -0.1(3)
C2 C3 C4 C7 -179.1(2)
C3 C4 C5 C6 0.9(3)
C7 C4 C5 C6 179.83(16)
C2 C1 C6 C5 -0.4(3)
N1 C1 C6 C5 178.90(15)
C4 C5 C6 C1 -0.7(3)
C5 C4 C7 N2 4.9(2)
C3 C4 C7 N2 -176.16(17)
N2 C8 C9 C10 0.3(2)
N2 C8 C9 C13 -179.80(16)
C8 C9 C10 C11 0.7(2)
C13 C9 C10 C11 -179.16(17)
C9 C10 C11 C12 -1.0(2)
C9 C10 C11 C14 178.76(15)
C10 C11 C12 N2 0.2(2)
C14 C11 C12 N2 -179.49(14)
C16 C17 C18 C23 179.39(16)
C15 C17 C18 C23 0.5(3)
C16 C17 C18 C19 0.4(2)
C15 C17 C18 C19 -178.44(16)
C23 C18 C19 C20 -0.3(2)
C17 C18 C19 C20 178.78(15)
C18 C19 C20 C21 0.1(2)
C19 C20 C21 C24 -179.44(15)
C19 C20 C21 C22 0.3(2)
C24 C21 C22 C23 179.20(16)
C20 C21 C22 C23 -0.6(3)
C21 C22 C23 C18 0.4(3)
C17 C18 C23 C22 -179.01(16)
C19 C18 C23 C22 0.0(3)
C20 C21 C24 C25 4.2(3)
C22 C21 C24 C25 -175.56(16)
C20 C21 C24 C26 -177.65(16)
C22 C21 C24 C26 2.6(3)
C2 C1 N1 O1 -6.9(3)
C6 C1 N1 O1 173.77(16)
C2 C1 N1 O2 171.89(19)
C6 C1 N1 O2 -7.4(2)
C9 C8 N2 C12 -1.1(2)
C9 C8 N2 C7 178.29(13)
C11 C12 N2 C8 0.8(2)
C11 C12 N2 C7 -178.60(13)
C4 C7 N2 C8 99.78(16)
C4 C7 N2 C12 -80.84(18)
